data_4300052
loop_
_publ_author_name
'Bruce W. Flint'
'Yi Yang'
'Paul R. Sharp'

_publ_contact_author
;
 Paul R. Sharp
 Department of Chemistry
 University of Missouri
 Columbia, MO  65211
;
_publ_contact_author_email SharpP@missouri.edu
_publ_contact_author_fax 573-882-2754
_publ_contact_author_phone 573-882-7715
_publ_section_title
;
Gold(I) Heteroatom-Substituted Imido Complexes. Amino Nitrene Loss from
[(LAu)3(\m-NNR2)]+
;
_journal_name_full 'Inorganic Chemistry'
_journal_page_first 602
_journal_page_last 608
_journal_volume 39
_journal_year 2000
_chemical_formula_structural '[{(o-tol)3PAu}3(u-NOH)]BF4.3THF'
_chemical_formula_sum 'C75 H88 Au3 B F4 N O4 P3'
_chemical_formula_weight 1838.17
_space_group_IT_number 14
_symmetry_cell_setting monoclinic
_symmetry_space_group_name_Hall '-P 2yn'
_symmetry_space_group_name_H-M 'P 1 21/n 1'
_atom_sites_solution_hydrogens geom
_atom_sites_solution_primary direct
_atom_sites_solution_secondary difmap
_cell_angle_alpha 90.00
_cell_angle_beta 96.98(2)
_cell_angle_gamma 90.00
_cell_formula_units_Z 4
_cell_length_a 15.813(8)
_cell_length_b 26.145(4)
_cell_length_c 17.768(8)
_cell_measurement_reflns_used 25
_cell_measurement_temperature 293(2)
_cell_measurement_theta_max 12.50
_cell_measurement_theta_min 9.00
_cell_volume 7291(5)
_computing_data_reduction 'NRCVAX DATRD2'
_computing_molecular_graphics 'RES2INS (Len Barbour, 1996)'
_computing_publication_material 'ORTEP III'
_computing_structure_refinement 'SHELXL-97 (Sheldrick, 1997)'
_computing_structure_solution 'SHELXS-97 (Sheldrick, 1990)'
_diffrn_ambient_temperature 293(2)
_diffrn_measured_fraction_theta_full 0.997
_diffrn_measured_fraction_theta_max 0.997
_diffrn_measurement_device_type 'Nonius CAD-4'
_diffrn_measurement_method 'Theta/2theta scan'
_diffrn_radiation_monochromator graphite
_diffrn_radiation_source 'fine-focus sealed tube'
_diffrn_radiation_type 'Molybdenum K\a'
_diffrn_radiation_wavelength 0.70930
_diffrn_reflns_av_R_equivalents 0.0000
_diffrn_reflns_av_sigmaI/netI 0.0361
_diffrn_reflns_limit_h_max 15
_diffrn_reflns_limit_h_min -15
_diffrn_reflns_limit_k_max 26
_diffrn_reflns_limit_k_min 0
_diffrn_reflns_limit_l_max 17
_diffrn_reflns_limit_l_min 0
_diffrn_reflns_number 7762
_diffrn_reflns_theta_full 20.91
_diffrn_reflns_theta_max 20.91
_diffrn_reflns_theta_min 1.39
_diffrn_standards_interval_time 3600
_diffrn_standards_number 3
_exptl_absorpt_coefficient_mu 6.145
_exptl_absorpt_correction_type none
_exptl_crystal_colour White
_exptl_crystal_density_diffrn 1.674
_exptl_crystal_density_method 'not measured'
_exptl_crystal_description Prism
_exptl_crystal_F_000 3600
_exptl_crystal_size_max 0.50
_exptl_crystal_size_mid 0.40
_exptl_crystal_size_min 0.30
_refine_diff_density_max 1.526
_refine_diff_density_min -2.194
_refine_diff_density_rms 0.156
_refine_ls_extinction_method none
_refine_ls_goodness_of_fit_ref 1.060
_refine_ls_hydrogen_treatment riding
_refine_ls_matrix_type full
_refine_ls_number_parameters 821
_refine_ls_number_reflns 7762
_refine_ls_number_restraints 87
_refine_ls_restrained_S_all 1.055
_refine_ls_R_factor_all 0.0781
_refine_ls_R_factor_gt 0.0499
_refine_ls_shift/su_max 0.109
_refine_ls_shift/su_mean 0.004
_refine_ls_structure_factor_coef Fsqd
_refine_ls_weighting_details 'calc w=1/[\s^2^(Fo^2^)+(0.1025P)^2^+0.0000P] where P=(Fo^2^+2Fc^2^)/3'
_refine_ls_weighting_scheme calc
_refine_ls_wR_factor_gt 0.1320
_refine_ls_wR_factor_ref 0.1438
_reflns_number_gt 5836
_reflns_number_total 7762
_reflns_threshold_expression >2sigma(I)
_cod_original_cell_volume 7291.4
_cod_database_code 4300052

loop_
_symmetry_equiv_pos_as_xyz
'x, y, z'
'-x+1/2, y+1/2, -z+1/2'
'-x, -y, -z'
'x-1/2, -y-1/2, z-1/2'

loop_
_atom_site_label
_atom_site_type_symbol
_atom_site_fract_x
_atom_site_fract_y
_atom_site_fract_z
_atom_site_U_iso_or_equiv
_atom_site_adp_type
_atom_site_occupancy
_atom_site_symmetry_multiplicity
_atom_site_calc_flag
_atom_site_refinement_flags
_atom_site_disorder_assembly
_atom_site_disorder_group
Au1 Au 0.85564(3) 0.18326(2) 0.70412(3) 0.0556(2) Uani 1 1 d . . .
Au2 Au 0.65252(3) 0.180730(19) 0.69299(3) 0.0533(2) Uani 1 1 d . . .
Au3 Au 0.75767(3) 0.275710(19) 0.76605(3) 0.0547(2) Uani 1 1 d . . .
P1 P 0.9608(2) 0.16853(14) 0.6323(2) 0.0571(9) Uani 1 1 d . . .
P2 P 0.5379(2) 0.16240(13) 0.60935(18) 0.0516(9) Uani 1 1 d . . .
P3 P 0.7536(2) 0.36162(14) 0.76200(19) 0.0546(9) Uani 1 1 d . . .
F1 F 0.1897(9) 0.4279(9) 0.7105(11) 0.285(12) Uani 1 1 d D . .
F2 F 0.2607(19) 0.3699(7) 0.7534(12) 0.43(3) Uani 1 1 d D . .
F3 F 0.3054(12) 0.4412(8) 0.7620(15) 0.40(2) Uani 1 1 d D . .
F4 F 0.2909(12) 0.4049(10) 0.6624(12) 0.331(15) Uani 1 1 d D . .
O1 O 0.7666(6) 0.1746(4) 0.8372(5) 0.079(3) Uani 1 1 d . . .
H1 H 0.7195 0.1713 0.8516 0.094 Uiso 1 1 calc R . .
O2 O 0.296(4) 0.1062(19) 0.910(4) 0.39(3) Uani 1 1 d D . .
O3 O 0.7050(19) 0.5518(13) 0.675(3) 0.35(2) Uani 1 1 d D . .
O4 O 0.595(3) 0.1756(11) 0.918(3) 0.31(2) Uani 1 1 d D . .
N1 N 0.7577(6) 0.1992(4) 0.7654(6) 0.056(3) Uani 1 1 d . . .
C11 C 0.9847(9) 0.1016(5) 0.6249(8) 0.066(4) Uani 1 1 d . . .
C12 C 1.0684(10) 0.0835(7) 0.6461(9) 0.086(5) Uani 1 1 d . . .
H12 H 1.1105 0.1071 0.6628 0.103 Uiso 1 1 calc R . .
C13 C 1.0910(12) 0.0333(8) 0.6433(10) 0.098(5) Uani 1 1 d . . .
H13 H 1.1471 0.0230 0.6565 0.118 Uiso 1 1 calc R . .
C14 C 1.0285(16) -0.0014(7) 0.6207(11) 0.109(6) Uani 1 1 d . . .
H14 H 1.0417 -0.0360 0.6185 0.130 Uiso 1 1 calc R . .
C15 C 0.9446(14) 0.0150(8) 0.6007(10) 0.102(6) Uani 1 1 d . . .
H15 H 0.9034 -0.0095 0.5860 0.123 Uiso 1 1 calc R . .
C16 C 0.9196(11) 0.0654(6) 0.6015(9) 0.081(5) Uani 1 1 d . . .
C17 C 0.8282(10) 0.0774(7) 0.5824(9) 0.095(5) Uani 1 1 d . . .
H17A H 0.8081 0.0635 0.5335 0.114 Uiso 1 1 calc R . .
H17B H 0.8205 0.1139 0.5814 0.114 Uiso 1 1 calc R . .
H17C H 0.7966 0.0628 0.6199 0.114 Uiso 1 1 calc R . .
C21 C 1.0622(7) 0.2004(5) 0.6639(8) 0.053(3) Uani 1 1 d . . .
C22 C 1.1095(9) 0.2173(6) 0.6084(9) 0.082(5) Uani 1 1 d . . .
H22 H 1.0906 0.2105 0.5578 0.098 Uiso 1 1 calc R . .
C23 C 1.1838(12) 0.2440(9) 0.6267(15) 0.134(8) Uani 1 1 d . . .
H23 H 1.2163 0.2546 0.5894 0.161 Uiso 1 1 calc R . .
C24 C 1.2089(15) 0.2545(9) 0.7033(15) 0.138(8) Uani 1 1 d . . .
H24 H 1.2567 0.2748 0.7167 0.165 Uiso 1 1 calc R . .
C25 C 1.1659(10) 0.2362(8) 0.7573(10) 0.098(6) Uani 1 1 d . . .
H25 H 1.1858 0.2422 0.8080 0.117 Uiso 1 1 calc R . .
C26 C 1.0921(10) 0.2084(6) 0.7389(9) 0.077(4) Uani 1 1 d . . .
C27 C 1.0495(13) 0.1892(9) 0.8041(10) 0.138(8) Uani 1 1 d . . .
H27A H 1.0254 0.1561 0.7920 0.166 Uiso 1 1 calc R . .
H27B H 1.0052 0.2125 0.8138 0.166 Uiso 1 1 calc R . .
H27C H 1.0907 0.1867 0.8484 0.166 Uiso 1 1 calc R . .
C31 C 0.9343(8) 0.1918(6) 0.5363(9) 0.072(4) Uani 1 1 d . . .
C32 C 0.9326(10) 0.1566(7) 0.4746(10) 0.084(5) Uani 1 1 d . . .
H32 H 0.9501 0.1229 0.4831 0.101 Uiso 1 1 calc R . .
C33 C 0.9040(13) 0.1736(11) 0.4005(12) 0.121(8) Uani 1 1 d . . .
H33 H 0.9023 0.1512 0.3598 0.145 Uiso 1 1 calc R . .
C34 C 0.8790(14) 0.2231(14) 0.3887(14) 0.149(13) Uani 1 1 d . . .
H34 H 0.8620 0.2350 0.3399 0.179 Uiso 1 1 calc R . .
C35 C 0.8790(11) 0.2552(10) 0.4495(13) 0.119(8) Uani 1 1 d . . .
H35 H 0.8578 0.2880 0.4398 0.143 Uiso 1 1 calc R . .
C36 C 0.9068(9) 0.2435(8) 0.5220(9) 0.085(5) Uani 1 1 d . . .
C37 C 0.9076(11) 0.2822(7) 0.5848(11) 0.098(5) Uani 1 1 d . . .
H37A H 0.8824 0.3135 0.5648 0.118 Uiso 1 1 calc R . .
H37B H 0.9653 0.2885 0.6063 0.118 Uiso 1 1 calc R . .
H37C H 0.8757 0.2692 0.6233 0.118 Uiso 1 1 calc R . .
C41 C 0.4655(8) 0.1191(5) 0.6514(7) 0.056(3) Uani 1 1 d . . .
C42 C 0.3798(9) 0.1344(6) 0.6495(8) 0.070(4) Uani 1 1 d . . .
H42 H 0.3612 0.1649 0.6260 0.084 Uiso 1 1 calc R . .
C43 C 0.3239(11) 0.1038(8) 0.6827(10) 0.096(5) Uani 1 1 d . . .
H43 H 0.2674 0.1136 0.6827 0.115 Uiso 1 1 calc R . .
C44 C 0.3533(14) 0.0583(8) 0.7162(9) 0.096(6) Uani 1 1 d . . .
H44 H 0.3152 0.0374 0.7379 0.116 Uiso 1 1 calc R . .
C45 C 0.4351(12) 0.0432(6) 0.7183(8) 0.083(5) Uani 1 1 d . . .
H45 H 0.4524 0.0120 0.7402 0.099 Uiso 1 1 calc R . .
C46 C 0.4937(9) 0.0744(6) 0.6875(7) 0.068(4) Uani 1 1 d . . .
C47 C 0.5833(10) 0.0561(6) 0.6923(9) 0.086(5) Uani 1 1 d . . .
H47A H 0.6084 0.0682 0.6491 0.103 Uiso 1 1 calc R . .
H47B H 0.5840 0.0194 0.6929 0.103 Uiso 1 1 calc R . .
H47C H 0.6151 0.0689 0.7378 0.103 Uiso 1 1 calc R . .
C51 C 0.5669(7) 0.1290(5) 0.5249(7) 0.051(3) Uani 1 1 d . . .
C52 C 0.5270(9) 0.0858(5) 0.5006(7) 0.064(4) Uani 1 1 d . . .
H52 H 0.4819 0.0743 0.5251 0.077 Uiso 1 1 calc R . .
C53 C 0.5505(10) 0.0574(6) 0.4398(8) 0.076(4) Uani 1 1 d . . .
H53 H 0.5225 0.0270 0.4251 0.092 Uiso 1 1 calc R . .
C54 C 0.6142(10) 0.0746(6) 0.4027(8) 0.072(4) Uani 1 1 d . . .
H54 H 0.6316 0.0562 0.3625 0.087 Uiso 1 1 calc R . .
C55 C 0.6530(9) 0.1200(6) 0.4257(7) 0.069(4) Uani 1 1 d . . .
H55 H 0.6965 0.1319 0.3993 0.083 Uiso 1 1 calc R . .
C56 C 0.6316(8) 0.1487(5) 0.4849(7) 0.053(3) Uani 1 1 d . . .
C57 C 0.6750(9) 0.2011(6) 0.5043(9) 0.083(5) Uani 1 1 d . . .
H57A H 0.7341 0.1991 0.4969 0.099 Uiso 1 1 calc R . .
H57B H 0.6703 0.2096 0.5562 0.099 Uiso 1 1 calc R . .
H57C H 0.6475 0.2270 0.4718 0.099 Uiso 1 1 calc R . .
C61 C 0.4727(7) 0.2157(4) 0.5731(7) 0.050(3) Uani 1 1 d . . .
C62 C 0.4417(9) 0.2178(6) 0.4963(8) 0.074(4) Uani 1 1 d . . .
H62 H 0.4583 0.1925 0.4643 0.088 Uiso 1 1 calc R . .
C63 C 0.3882(10) 0.2553(7) 0.4660(9) 0.089(5) Uani 1 1 d . . .
H63 H 0.3674 0.2545 0.4148 0.106 Uiso 1 1 calc R . .
C64 C 0.3650(10) 0.2944(7) 0.5114(11) 0.088(5) Uani 1 1 d . . .
H64 H 0.3291 0.3204 0.4913 0.106 Uiso 1 1 calc R . .
C65 C 0.3959(9) 0.2939(6) 0.5869(9) 0.071(4) Uani 1 1 d . . .
H65 H 0.3798 0.3201 0.6175 0.085 Uiso 1 1 calc R . .
C66 C 0.4507(8) 0.2559(5) 0.6202(8) 0.057(3) Uani 1 1 d . . .
C67 C 0.4803(10) 0.2580(6) 0.7034(8) 0.081(5) Uani 1 1 d . . .
H67A H 0.4695 0.2914 0.7225 0.097 Uiso 1 1 calc R . .
H67B H 0.5403 0.2510 0.7119 0.097 Uiso 1 1 calc R . .
H67C H 0.4501 0.2329 0.7293 0.097 Uiso 1 1 calc R . .
C71 C 0.8404(8) 0.3913(5) 0.7198(7) 0.055(3) Uani 1 1 d . . .
C72 C 0.8243(9) 0.4307(6) 0.6679(8) 0.072(4) Uani 1 1 d . . .
H72 H 0.7686 0.4421 0.6562 0.086 Uiso 1 1 calc R . .
C73 C 0.8865(12) 0.4530(7) 0.6337(8) 0.085(5) Uani 1 1 d . . .
H73 H 0.8732 0.4790 0.5986 0.102 Uiso 1 1 calc R . .
C74 C 0.9696(13) 0.4372(8) 0.6508(11) 0.099(6) Uani 1 1 d . . .
H74 H 1.0130 0.4512 0.6266 0.118 Uiso 1 1 calc R . .
C75 C 0.9855(10) 0.4006(7) 0.7039(10) 0.080(5) Uani 1 1 d . . .
H75 H 1.0421 0.3913 0.7173 0.096 Uiso 1 1 calc R . .
C76 C 0.9256(8) 0.3761(5) 0.7399(7) 0.060(4) Uani 1 1 d . . .
C77 C 0.9526(11) 0.3379(7) 0.7962(10) 0.102(6) Uani 1 1 d . . .
H77A H 1.0107 0.3287 0.7925 0.122 Uiso 1 1 calc R . .
H77B H 0.9170 0.3082 0.7878 0.122 Uiso 1 1 calc R . .
H77C H 0.9481 0.3515 0.8458 0.122 Uiso 1 1 calc R . .
C81 C 0.6549(8) 0.3815(5) 0.7083(8) 0.061(4) Uani 1 1 d . . .
C82 C 0.6005(9) 0.4143(7) 0.7427(9) 0.085(5) Uani 1 1 d . . .
H82 H 0.6184 0.4265 0.7912 0.102 Uiso 1 1 calc R . .
C83 C 0.5224(10) 0.4292(7) 0.7080(11) 0.093(5) Uani 1 1 d . . .
H83 H 0.4864 0.4494 0.7330 0.112 Uiso 1 1 calc R . .
C84 C 0.4990(10) 0.4129(7) 0.6343(12) 0.101(6) Uani 1 1 d . . .
H84 H 0.4464 0.4229 0.6094 0.121 Uiso 1 1 calc R . .
C85 C 0.5506(10) 0.3828(7) 0.5969(10) 0.090(5) Uani 1 1 d . . .
H85 H 0.5330 0.3725 0.5474 0.108 Uiso 1 1 calc R . .
C86 C 0.6298(10) 0.3672(5) 0.6328(8) 0.066(4) Uani 1 1 d . . .
C87 C 0.6831(11) 0.3335(6) 0.5926(9) 0.094(5) Uani 1 1 d . . .
H87A H 0.6575 0.3292 0.5412 0.113 Uiso 1 1 calc R . .
H87B H 0.6882 0.3008 0.6173 0.113 Uiso 1 1 calc R . .
H87C H 0.7386 0.3484 0.5929 0.113 Uiso 1 1 calc R . .
C91 C 0.7576(8) 0.3905(6) 0.8550(7) 0.063(4) Uani 1 1 d . . .
C92 C 0.8074(9) 0.4334(6) 0.8726(7) 0.065(4) Uani 1 1 d . . .
H92 H 0.8411 0.4454 0.8369 0.079 Uiso 1 1 calc R . .
C93 C 0.8094(10) 0.4593(6) 0.9414(9) 0.078(4) Uani 1 1 d . . .
H93 H 0.8405 0.4894 0.9503 0.094 Uiso 1 1 calc R . .
C94 C 0.7646(12) 0.4395(7) 0.9949(9) 0.089(5) Uani 1 1 d . . .
H94 H 0.7684 0.4549 1.0423 0.107 Uiso 1 1 calc R . .
C95 C 0.7141(12) 0.3974(7) 0.9808(9) 0.095(5) Uani 1 1 d . . .
H95 H 0.6819 0.3860 1.0180 0.114 Uiso 1 1 calc R . .
C96 C 0.7095(9) 0.3710(6) 0.9116(9) 0.078(4) Uani 1 1 d . . .
C97 C 0.6503(12) 0.3256(7) 0.8964(12) 0.122(8) Uani 1 1 d . . .
H97A H 0.6045 0.3283 0.9270 0.146 Uiso 1 1 calc R . .
H97B H 0.6814 0.2946 0.9088 0.146 Uiso 1 1 calc R . .
H97C H 0.6276 0.3251 0.8438 0.146 Uiso 1 1 calc R . .
B1 B 0.2609(10) 0.4113(7) 0.7221(11) 0.21(2) Uani 1 1 d D . .
C2A C 0.304(3) 0.057(3) 0.925(2) 0.37(5) Uani 1 1 d D . .
H2A1 H 0.3357 0.0518 0.9741 0.445 Uiso 1 1 calc R . .
H2A2 H 0.3348 0.0408 0.8870 0.445 Uiso 1 1 calc R . .
C3A C 0.625(3) 0.5587(11) 0.6898(13) 0.28(3) Uani 1 1 d D . .
H3A1 H 0.6036 0.5275 0.7099 0.336 Uiso 1 1 calc R . .
H3A2 H 0.6231 0.5857 0.7270 0.336 Uiso 1 1 calc R . .
C4A C 0.567(4) 0.137(3) 0.8778(14) 0.34(4) Uani 1 1 d D . .
H4A1 H 0.6035 0.1299 0.8391 0.412 Uiso 1 1 calc R . .
H4A2 H 0.5101 0.1444 0.8525 0.412 Uiso 1 1 calc R . .
C2B C 0.227(5) 0.0362(13) 0.922(4) 0.40(6) Uani 1 1 d D . .
H2B1 H 0.2246 0.0046 0.8938 0.482 Uiso 1 1 calc R . .
H2B2 H 0.2149 0.0288 0.9735 0.482 Uiso 1 1 calc R . .
C3B C 0.5787(15) 0.5714(16) 0.625(3) 0.34(4) Uani 1 1 d D . .
H3B1 H 0.5237 0.5546 0.6216 0.410 Uiso 1 1 calc R . .
H3B2 H 0.5697 0.6081 0.6231 0.410 Uiso 1 1 calc R . .
C4B C 0.563(4) 0.0955(13) 0.921(4) 0.33(3) Uani 1 1 d D . .
H4B1 H 0.5056 0.0813 0.9141 0.392 Uiso 1 1 calc R . .
H4B2 H 0.6020 0.0696 0.9069 0.392 Uiso 1 1 calc R . .
C2C C 0.1756(16) 0.067(3) 0.892(5) 0.39(5) Uani 1 1 d D . .
H2C1 H 0.1371 0.0784 0.9272 0.466 Uiso 1 1 calc R . .
H2C2 H 0.1422 0.0519 0.8483 0.466 Uiso 1 1 calc R . .
C3C C 0.618(3) 0.5574(19) 0.5734(14) 0.37(4) Uani 1 1 d D . .
H3C1 H 0.6317 0.5866 0.5433 0.446 Uiso 1 1 calc R . .
H3C2 H 0.5844 0.5335 0.5407 0.446 Uiso 1 1 calc R . .
C4C C 0.582(4) 0.109(2) 0.987(2) 0.36(5) Uani 1 1 d D . .
H4C1 H 0.6198 0.0842 1.0140 0.435 Uiso 1 1 calc R . .
H4C2 H 0.5318 0.1128 1.0123 0.435 Uiso 1 1 calc R . .
C2D C 0.220(4) 0.107(2) 0.870(3) 0.35(5) Uani 1 1 d D . .
H2D1 H 0.2252 0.1041 0.8168 0.416 Uiso 1 1 calc R . .
H2D2 H 0.1905 0.1384 0.8790 0.416 Uiso 1 1 calc R . .
C3D C 0.689(3) 0.5351(12) 0.605(2) 0.22(2) Uani 1 1 d D . .
H3D1 H 0.6824 0.4982 0.6048 0.268 Uiso 1 1 calc R . .
H3D2 H 0.7364 0.5436 0.5771 0.268 Uiso 1 1 calc R . .
C4D C 0.622(4) 0.154(2) 0.984(3) 0.45(6) Uani 1 1 d D . .
H4D1 H 0.6828 0.1485 0.9884 0.535 Uiso 1 1 calc R . .
H4D2 H 0.6088 0.1754 1.0251 0.535 Uiso 1 1 calc R . .

loop_
_atom_site_aniso_label
_atom_site_aniso_U_11
_atom_site_aniso_U_22
_atom_site_aniso_U_33
_atom_site_aniso_U_23
_atom_site_aniso_U_13
_atom_site_aniso_U_12
Au1 0.0518(3) 0.0631(4) 0.0514(4) -0.0015(2) 0.0046(3) -0.0063(2)
Au2 0.0508(3) 0.0624(4) 0.0444(3) -0.0052(2) -0.0037(2) -0.0013(2)
Au3 0.0530(3) 0.0580(4) 0.0517(3) 0.0002(3) 0.0012(2) -0.0038(3)
P1 0.047(2) 0.073(2) 0.051(2) -0.0027(18) 0.0020(17) -0.0051(17)
P2 0.051(2) 0.059(2) 0.043(2) -0.0028(16) -0.0013(16) -0.0011(16)
P3 0.050(2) 0.064(2) 0.050(2) -0.0055(17) 0.0035(16) -0.0021(17)
F1 0.100(11) 0.46(4) 0.31(3) -0.03(3) 0.054(13) -0.001(16)
F2 0.89(8) 0.139(16) 0.21(2) 0.023(15) -0.14(3) -0.07(3)
F3 0.21(2) 0.34(3) 0.63(6) -0.31(4) -0.04(3) -0.06(2)
F4 0.20(2) 0.40(4) 0.43(4) -0.03(3) 0.19(2) 0.06(2)
O1 0.087(7) 0.094(7) 0.052(6) 0.005(5) -0.003(5) -0.030(6)
O2 0.39(7) 0.29(5) 0.50(8) -0.12(5) 0.08(6) -0.07(4)
O3 0.25(3) 0.34(4) 0.42(6) -0.09(4) -0.11(3) 0.19(3)
O4 0.42(6) 0.16(2) 0.35(6) 0.04(3) 0.08(5) 0.07(3)
N1 0.054(7) 0.062(7) 0.050(7) 0.014(6) 0.003(5) -0.011(5)
C11 0.060(9) 0.055(9) 0.085(10) -0.006(8) 0.011(8) -0.005(7)
C12 0.069(11) 0.112(15) 0.078(11) 0.014(10) 0.016(8) 0.009(10)
C13 0.090(13) 0.100(15) 0.102(14) 0.006(11) 0.005(11) 0.025(12)
C14 0.15(2) 0.077(13) 0.100(14) -0.007(11) 0.029(14) 0.007(15)
C15 0.112(16) 0.095(16) 0.101(14) -0.009(11) 0.015(12) -0.014(12)
C16 0.111(14) 0.050(10) 0.082(11) -0.009(8) 0.015(10) -0.014(9)
C17 0.076(11) 0.104(13) 0.099(13) -0.006(10) -0.015(9) -0.017(10)
C21 0.042(7) 0.062(8) 0.056(9) -0.020(7) 0.002(7) -0.009(6)
C22 0.056(10) 0.120(13) 0.072(11) 0.020(9) 0.013(8) -0.018(9)
C23 0.083(14) 0.18(2) 0.14(2) 0.055(17) 0.012(14) -0.035(14)
C24 0.126(18) 0.15(2) 0.13(2) 0.013(16) -0.024(17) -0.070(16)
C25 0.061(11) 0.151(17) 0.078(12) -0.006(12) -0.004(9) -0.021(11)
C26 0.071(11) 0.084(11) 0.078(12) -0.012(9) 0.013(9) -0.012(9)
C27 0.101(15) 0.24(3) 0.069(13) 0.005(14) -0.007(11) -0.007(16)
C31 0.040(8) 0.101(12) 0.073(11) 0.020(10) 0.003(7) -0.009(8)
C32 0.080(11) 0.090(12) 0.079(13) 0.001(10) -0.004(9) -0.020(9)
C33 0.087(15) 0.21(3) 0.066(15) 0.003(16) 0.000(11) -0.030(16)
C34 0.087(16) 0.29(4) 0.073(16) 0.08(2) 0.013(12) -0.02(2)
C35 0.078(12) 0.19(2) 0.091(16) 0.079(17) 0.029(12) 0.039(13)
C36 0.049(9) 0.135(16) 0.070(12) 0.050(12) 0.007(8) 0.004(9)
C37 0.093(13) 0.099(14) 0.104(14) 0.002(11) 0.021(11) 0.018(10)
C41 0.066(9) 0.061(9) 0.036(7) 0.001(6) -0.009(6) -0.005(7)
C42 0.065(10) 0.084(10) 0.061(9) -0.004(8) 0.010(8) -0.011(9)
C43 0.067(11) 0.133(16) 0.089(13) 0.017(12) 0.020(10) -0.020(11)
C44 0.128(18) 0.107(15) 0.055(10) -0.001(10) 0.014(11) -0.052(13)
C45 0.090(12) 0.090(12) 0.068(11) 0.004(9) 0.009(10) -0.030(11)
C46 0.062(9) 0.090(11) 0.051(9) -0.007(8) -0.001(7) -0.010(9)
C47 0.115(14) 0.074(10) 0.067(10) 0.014(8) 0.009(9) 0.015(10)
C51 0.044(7) 0.055(8) 0.052(8) -0.004(7) 0.000(6) 0.001(6)
C52 0.076(10) 0.063(9) 0.052(9) -0.002(7) -0.002(7) -0.014(8)
C53 0.084(11) 0.086(11) 0.058(10) -0.001(9) 0.005(8) -0.015(9)
C54 0.076(10) 0.085(12) 0.052(9) -0.008(8) -0.007(8) 0.012(9)
C55 0.068(9) 0.100(12) 0.043(8) -0.006(8) 0.016(7) 0.005(9)
C56 0.052(8) 0.069(9) 0.037(7) -0.008(7) -0.004(6) 0.006(7)
C57 0.071(10) 0.087(11) 0.094(12) -0.013(9) 0.022(9) -0.025(8)
C61 0.046(7) 0.050(8) 0.050(8) 0.001(6) -0.009(6) 0.008(6)
C62 0.067(10) 0.093(11) 0.056(10) -0.006(8) -0.009(8) 0.024(9)
C63 0.091(12) 0.125(15) 0.042(9) 0.012(10) -0.022(8) 0.018(11)
C64 0.072(11) 0.104(14) 0.087(14) 0.024(11) 0.001(10) 0.005(10)
C65 0.069(10) 0.062(10) 0.082(12) -0.007(8) 0.012(9) 0.000(8)
C66 0.053(8) 0.050(8) 0.068(9) -0.010(7) 0.002(7) -0.013(7)
C67 0.101(12) 0.082(11) 0.057(10) -0.030(8) -0.004(9) 0.017(9)
C71 0.068(10) 0.067(9) 0.032(7) -0.012(7) 0.013(6) -0.011(7)
C72 0.066(10) 0.071(10) 0.079(11) 0.007(9) 0.007(8) -0.001(8)
C73 0.096(13) 0.108(13) 0.052(9) 0.020(9) 0.017(9) -0.023(11)
C74 0.093(15) 0.127(16) 0.081(13) -0.015(12) 0.031(11) -0.041(12)
C75 0.064(10) 0.095(13) 0.080(12) -0.031(10) 0.007(9) -0.015(9)
C76 0.047(9) 0.081(10) 0.050(8) -0.010(7) 0.004(7) -0.010(8)
C77 0.079(12) 0.133(15) 0.089(13) 0.016(12) -0.004(10) -0.001(11)
C81 0.062(9) 0.075(9) 0.050(9) -0.005(7) 0.019(7) 0.000(7)
C82 0.061(10) 0.121(14) 0.070(10) -0.003(10) -0.009(9) -0.001(10)
C83 0.071(12) 0.104(13) 0.105(14) -0.020(11) 0.014(11) 0.016(10)
C84 0.059(11) 0.109(15) 0.128(17) 0.021(13) -0.017(11) 0.002(10)
C85 0.072(11) 0.099(13) 0.092(12) -0.002(10) -0.026(10) 0.008(10)
C86 0.092(11) 0.044(8) 0.060(10) 0.007(7) 0.000(8) -0.007(8)
C87 0.113(13) 0.091(12) 0.074(11) -0.042(10) -0.010(10) 0.006(10)
C91 0.052(8) 0.090(11) 0.048(9) 0.004(8) 0.009(7) 0.001(8)
C92 0.069(9) 0.077(10) 0.051(9) 0.009(8) 0.010(7) 0.003(8)
C93 0.087(11) 0.091(11) 0.060(10) -0.016(9) 0.019(9) -0.008(9)
C94 0.128(15) 0.089(13) 0.050(10) -0.009(9) 0.009(10) 0.040(11)
C95 0.125(15) 0.096(13) 0.067(12) -0.013(10) 0.024(10) 0.004(12)
C96 0.061(9) 0.084(11) 0.087(12) -0.002(10) 0.009(9) -0.005(8)
C97 0.126(16) 0.119(15) 0.141(18) -0.010(12) 0.103(15) -0.035(12)
B1 0.09(2) 0.14(3) 0.45(7) 0.06(4) 0.16(4) 0.021(19)
C2A 0.38(9) 0.65(15) 0.08(2) 0.05(5) 0.01(3) 0.12(9)
C3A 0.68(11) 0.078(18) 0.086(19) -0.031(14) 0.06(4) -0.06(4)
C4A 0.65(11) 0.28(6) 0.11(3) -0.04(4) 0.07(4) -0.09(8)
C2B 0.61(14) 0.15(4) 0.51(12) -0.06(5) 0.35(11) -0.11(7)
C3B 0.12(2) 0.22(4) 0.71(13) -0.05(7) 0.11(5) 0.01(2)
C4B 0.40(8) 0.19(5) 0.39(9) -0.02(5) 0.03(9) -0.09(5)
C2C 0.14(3) 0.40(11) 0.63(15) -0.05(11) 0.02(5) -0.01(5)
C3C 0.60(11) 0.31(6) 0.16(4) 0.06(4) -0.17(5) 0.12(6)
C4C 0.34(8) 0.59(14) 0.14(4) 0.13(6) -0.01(4) -0.05(8)
C2D 0.21(5) 0.40(9) 0.45(9) 0.28(9) 0.14(6) 0.15(6)
C3D 0.35(6) 0.15(3) 0.20(4) -0.01(3) 0.16(4) 0.05(3)
C4D 0.23(5) 0.67(16) 0.41(11) -0.23(10) -0.10(7) -0.16(8)

loop_
_atom_type_symbol
_atom_type_description
_atom_type_scat_dispersion_real
_atom_type_scat_dispersion_imag
_atom_type_scat_source
C C 0.0033 0.0016 'International Tables Vol C Tables 4.2.6.8 and 6.1.1.4'
H H 0.0000 0.0000 'International Tables Vol C Tables 4.2.6.8 and 6.1.1.4'
Au Au -2.0133 8.8022 'International Tables Vol C Tables 4.2.6.8 and 6.1.1.4'
B B 0.0013 0.0007 'International Tables Vol C Tables 4.2.6.8 and 6.1.1.4'
N N 0.0061 0.0033 'International Tables Vol C Tables 4.2.6.8 and 6.1.1.4'
O O 0.0106 0.0060 'International Tables Vol C Tables 4.2.6.8 and 6.1.1.4'
P P 0.1023 0.0942 'International Tables Vol C Tables 4.2.6.8 and 6.1.1.4'
F F 0.0171 0.0103 'International Tables Vol C Tables 4.2.6.8 and 6.1.1.4'

loop_
_geom_angle_atom_site_label_1
_geom_angle_atom_site_label_2
_geom_angle_atom_site_label_3
_geom_angle
_geom_angle_site_symmetry_1
_geom_angle_site_symmetry_3
_geom_angle_publ_flag
N1 Au1 P1 177.2(3) . . ?
N1 Au1 Au3 38.5(3) . . ?
P1 Au1 Au3 139.52(10) . . ?
N1 Au1 Au2 38.3(3) . . ?
P1 Au1 Au2 140.24(9) . . ?
Au3 Au1 Au2 60.178(16) . . ?
N1 Au2 P2 177.7(3) . . ?
N1 Au2 Au3 37.7(3) . . ?
P2 Au2 Au3 140.85(9) . . ?
N1 Au2 Au1 38.5(3) . . ?
P2 Au2 Au1 140.16(9) . . ?
Au3 Au2 Au1 59.078(15) . . ?
N1 Au3 P3 177.4(3) . . ?
N1 Au3 Au1 39.5(3) . . ?
P3 Au3 Au1 140.44(9) . . ?
N1 Au3 Au2 38.4(3) . . ?
P3 Au3 Au2 139.16(9) . . ?
Au1 Au3 Au2 60.744(16) . . ?
C11 P1 C31 106.5(7) . . ?
C11 P1 C21 106.3(6) . . ?
C31 P1 C21 103.3(6) . . ?
C11 P1 Au1 112.6(5) . . ?
C31 P1 Au1 112.0(5) . . ?
C21 P1 Au1 115.3(4) . . ?
C61 P2 C41 105.3(6) . . ?
C61 P2 C51 105.3(6) . . ?
C41 P2 C51 105.6(6) . . ?
C61 P2 Au2 116.8(4) . . ?
C41 P2 Au2 110.8(4) . . ?
C51 P2 Au2 112.3(4) . . ?
C81 P3 C91 107.1(6) . . ?
C81 P3 C71 107.9(6) . . ?
C91 P3 C71 104.7(6) . . ?
C81 P3 Au3 108.9(5) . . ?
C91 P3 Au3 112.9(5) . . ?
C71 P3 Au3 114.9(4) . . ?
C2D O2 C2A 100(3) . . ?
C3D O3 C3A 99(3) . . ?
C4A O4 C4D 102(3) . . ?
O1 N1 Au3 116.5(8) . . ?
O1 N1 Au2 116.4(7) . . ?
Au3 N1 Au2 103.9(5) . . ?
O1 N1 Au1 112.8(8) . . ?
Au3 N1 Au1 102.0(4) . . ?
Au2 N1 Au1 103.3(5) . . ?
C12 C11 C16 118.3(14) . . ?
C12 C11 P1 120.4(12) . . ?
C16 C11 P1 121.2(11) . . ?
C13 C12 C11 123.7(17) . . ?
C12 C13 C14 117.9(18) . . ?
C13 C14 C15 120.0(18) . . ?
C16 C15 C14 123.9(18) . . ?
C15 C16 C11 116.2(16) . . ?
C15 C16 C17 118.5(16) . . ?
C11 C16 C17 125.2(14) . . ?
C26 C21 C22 119.4(12) . . ?
C26 C21 P1 123.4(11) . . ?
C22 C21 P1 117.1(11) . . ?
C23 C22 C21 121.1(17) . . ?
C22 C23 C24 117.7(19) . . ?
C25 C24 C23 121.4(19) . . ?
C24 C25 C26 120.6(17) . . ?
C21 C26 C25 119.5(15) . . ?
C21 C26 C27 124.5(14) . . ?
C25 C26 C27 116.1(16) . . ?
C32 C31 C36 119.6(15) . . ?
C32 C31 P1 119.1(13) . . ?
C36 C31 P1 120.9(13) . . ?
C33 C32 C31 119.1(18) . . ?
C34 C33 C32 120(2) . . ?
C33 C34 C35 119(2) . . ?
C36 C35 C34 126(2) . . ?
C35 C36 C31 116.2(19) . . ?
C35 C36 C37 122(2) . . ?
C31 C36 C37 121.8(14) . . ?
C46 C41 C42 120.5(13) . . ?
C46 C41 P2 122.0(11) . . ?
C42 C41 P2 117.4(10) . . ?
C43 C42 C41 119.3(15) . . ?
C42 C43 C44 119.0(17) . . ?
C45 C44 C43 122.2(17) . . ?
C44 C45 C46 119.9(17) . . ?
C41 C46 C45 119.0(14) . . ?
C41 C46 C47 123.4(13) . . ?
C45 C46 C47 117.5(15) . . ?
C52 C51 C56 119.1(12) . . ?
C52 C51 P2 120.6(10) . . ?
C56 C51 P2 120.2(9) . . ?
C51 C52 C53 122.6(14) . . ?
C54 C53 C52 119.0(15) . . ?
C53 C54 C55 118.5(14) . . ?
C56 C55 C54 124.0(14) . . ?
C55 C56 C51 116.6(12) . . ?
C55 C56 C57 120.8(13) . . ?
C51 C56 C57 122.6(11) . . ?
C62 C61 C66 117.9(12) . . ?
C62 C61 P2 119.9(10) . . ?
C66 C61 P2 122.3(10) . . ?
C63 C62 C61 122.9(14) . . ?
C62 C63 C64 119.9(14) . . ?
C65 C64 C63 118.5(15) . . ?
C64 C65 C66 123.3(15) . . ?
C65 C66 C61 117.4(12) . . ?
C65 C66 C67 119.7(12) . . ?
C61 C66 C67 122.8(12) . . ?
C72 C71 C76 118.2(12) . . ?
C72 C71 P3 120.4(11) . . ?
C76 C71 P3 121.4(11) . . ?
C73 C72 C71 122.4(14) . . ?
C72 C73 C74 119.9(16) . . ?
C75 C74 C73 117.5(16) . . ?
C74 C75 C76 125.5(16) . . ?
C75 C76 C71 116.4(14) . . ?
C75 C76 C77 119.1(14) . . ?
C71 C76 C77 124.5(13) . . ?
C86 C81 C82 117.5(13) . . ?
C86 C81 P3 123.7(11) . . ?
C82 C81 P3 118.8(10) . . ?
C83 C82 C81 123.0(15) . . ?
C82 C83 C84 117.5(16) . . ?
C85 C84 C83 122.1(16) . . ?
C84 C85 C86 120.2(16) . . ?
C85 C86 C81 119.6(14) . . ?
C85 C86 C87 119.3(14) . . ?
C81 C86 C87 121.0(13) . . ?
C92 C91 C96 117.9(13) . . ?
C92 C91 P3 120.0(10) . . ?
C96 C91 P3 122.1(12) . . ?
C91 C92 C93 122.9(13) . . ?
C94 C93 C92 118.0(15) . . ?
C93 C94 C95 121.7(15) . . ?
C94 C95 C96 121.6(16) . . ?
C95 C96 C91 117.7(15) . . ?
C95 C96 C97 120.4(15) . . ?
C91 C96 C97 121.7(15) . . ?
F1 B1 F3 109.2(14) . . ?
F1 B1 F2 110.2(14) . . ?
F3 B1 F2 109.8(14) . . ?
F1 B1 F4 110.7(14) . . ?
F3 B1 F4 109.5(13) . . ?
F2 B1 F4 107.4(13) . . ?
O2 C2A C2B 109(2) . . ?
C3B C3A O3 108(2) . . ?
C3B C3A C3D 73.0(14) . . ?
O3 C3A C3D 40.3(13) . . ?
O4 C4A C4B 111(2) . . ?
C2C C2B C2A 107.4(16) . . ?
C3C C3B C3A 107.1(16) . . ?
C4C C4B C4A 106.9(17) . . ?
C2B C2C C2D 107.1(17) . . ?
C3B C3C C3D 107.0(16) . . ?
C4B C4C C4D 106(2) . . ?
O2 C2D C2C 108(2) . . ?
O3 C3D C3C 108(2) . . ?
O3 C3D C3A 40.8(13) . . ?
C3C C3D C3A 72.9(14) . . ?
C4C C4D O4 109(2) . . ?

loop_
_geom_bond_atom_site_label_1
_geom_bond_atom_site_label_2
_geom_bond_distance
_geom_bond_site_symmetry_2
_geom_bond_publ_flag
Au1 N1 2.041(10) . ?
Au1 P1 2.249(4) . ?
Au1 Au3 3.1412(7) . ?
Au1 Au2 3.1946(7) . ?
Au2 N1 2.033(10) . ?
Au2 P2 2.251(3) . ?
Au2 Au3 3.1767(7) . ?
Au3 N1 2.000(10) . ?
Au3 P3 2.248(4) . ?
P1 C11 1.798(14) . ?
P1 C31 1.812(15) . ?
P1 C21 1.833(12) . ?
P2 C61 1.806(12) . ?
P2 C41 1.833(13) . ?
P2 C51 1.841(12) . ?
P3 C81 1.804(14) . ?
P3 C91 1.810(14) . ?
P3 C71 1.816(13) . ?
F1 B1 1.202(15) . ?
F2 B1 1.217(15) . ?
F3 B1 1.220(15) . ?
F4 B1 1.225(15) . ?
O1 N1 1.421(13) . ?
O2 C2D 1.32(3) . ?
O2 C2A 1.31(3) . ?
O3 C3D 1.32(3) . ?
O3 C3A 1.33(3) . ?
O4 C4A 1.30(3) . ?
O4 C4D 1.32(3) . ?
C11 C12 1.413(19) . ?
C11 C16 1.424(19) . ?
C12 C13 1.36(2) . ?
C13 C14 1.37(2) . ?
C14 C15 1.40(2) . ?
C15 C16 1.37(2) . ?
C16 C17 1.48(2) . ?
C21 C26 1.374(19) . ?
C21 C22 1.380(18) . ?
C22 C23 1.37(2) . ?
C23 C24 1.40(3) . ?
C24 C25 1.33(3) . ?
C25 C26 1.38(2) . ?
C26 C27 1.50(2) . ?
C31 C32 1.43(2) . ?
C31 C36 1.43(2) . ?
C32 C33 1.41(3) . ?
C33 C34 1.36(3) . ?
C34 C35 1.37(3) . ?
C35 C36 1.34(2) . ?
C36 C37 1.50(2) . ?
C41 C46 1.380(18) . ?
C41 C42 1.410(18) . ?
C42 C43 1.38(2) . ?
C43 C44 1.39(2) . ?
C44 C45 1.35(2) . ?
C45 C46 1.395(19) . ?
C46 C47 1.488(19) . ?
C51 C52 1.339(16) . ?
C51 C56 1.413(17) . ?
C52 C53 1.399(19) . ?
C53 C54 1.347(19) . ?
C54 C55 1.375(19) . ?
C55 C56 1.369(17) . ?
C56 C57 1.552(18) . ?
C61 C62 1.393(17) . ?
C61 C66 1.414(17) . ?
C62 C63 1.36(2) . ?
C63 C64 1.38(2) . ?
C64 C65 1.37(2) . ?
C65 C66 1.401(19) . ?
C66 C67 1.497(18) . ?
C71 C72 1.383(18) . ?
C71 C76 1.409(18) . ?
C72 C73 1.351(19) . ?
C73 C74 1.37(2) . ?
C74 C75 1.35(2) . ?
C75 C76 1.37(2) . ?
C76 C77 1.44(2) . ?
C81 C86 1.402(18) . ?
C81 C82 1.406(19) . ?
C82 C83 1.37(2) . ?
C83 C84 1.38(2) . ?
C84 C85 1.36(2) . ?
C85 C86 1.40(2) . ?
C86 C87 1.46(2) . ?
C91 C92 1.384(18) . ?
C91 C96 1.427(19) . ?
C92 C93 1.396(19) . ?
C93 C94 1.36(2) . ?
C94 C95 1.36(2) . ?
C95 C96 1.41(2) . ?
C96 C97 1.51(2) . ?
C2A C2B 1.32(3) . ?
C3A C3B 1.33(3) . ?
C3A C3D 2.01(4) . ?
C4A C4B 1.32(3) . ?
C2B C2C 1.23(4) . ?
C3B C3C 1.23(4) . ?
C4B C4C 1.23(4) . ?
C2C C2D 1.33(3) . ?
C3C C3D 1.33(2) . ?
C4C C4D 1.33(3) . ?

_journal_paper_doi 10.1021/ic990586u
